data_4113397
loop_
_publ_author_name
'Rochelle L. White-Morris'
'Marilyn M. Olmstead'
'Alan L. Balch'

_publ_section_title
;
 Aurophilic Interactions in Cationic Gold Complexes with Two Isocyanide
 Ligands. Polymorphic Yellow and Colorless Forms of [(Cyclohexyl
 Isocyanide)2AuI](PF6) with Distinct Luminescence
;
_journal_name_full 'Journal of the American Chemical Society'
_journal_page_first 1033
_journal_page_last 1040
_journal_paper_doi 10.1021/ja020902v
_journal_volume 125
_journal_year 2003
_chemical_formula_sum 'C14 H22 Au F6 N2 P'
_chemical_formula_weight 560.27
_chemical_name_common
;
bis(cyclohexyl isocyanide)gold hexafluorophosphate (yellow)
;
_space_group_IT_number 19
_symmetry_cell_setting orthorhombic
_symmetry_space_group_name_Hall 'P 2ac 2ab'
_symmetry_space_group_name_H-M 'P 21 21 21'
_atom_sites_solution_hydrogens geom
_atom_sites_solution_primary direct
_atom_sites_solution_secondary difmap
_audit_creation_method SHELXL-97
_cell_angle_alpha 90.00
_cell_angle_beta 90.00
_cell_angle_gamma 90.00
_cell_formula_units_Z 16
_cell_length_a 11.5235(7)
_cell_length_b 24.1416(15)
_cell_length_c 26.0516(16)
_cell_measurement_reflns_used 999
_cell_measurement_temperature 91(2)
_cell_measurement_theta_max 31.4
_cell_measurement_theta_min 2.9
_cell_volume 7247.4(8)
_computing_cell_refinement 'Bruker SAINT'
_computing_data_collection 'Bruker SMART'
_computing_data_reduction 'Bruker SAINT'
_computing_molecular_graphics 'SHELXTL 5, XP (Sheldrick, 1994)'
_computing_publication_material 'SHELXL-97 (Sheldrick, 1997)'
_computing_structure_refinement 'SHELXL-97 (Sheldrick, 1997)'
_computing_structure_solution 'SHELXS-97 (Sheldrick, 1990)'
_diffrn_ambient_temperature 91(2)
_diffrn_detector_area_resol_mean 8.3
_diffrn_measured_fraction_theta_full 0.974
_diffrn_measured_fraction_theta_max 0.974
_diffrn_measurement_device_type 'Bruker SMART 1000'
_diffrn_measurement_method \w
_diffrn_radiation_monochromator graphite
_diffrn_radiation_source 'normal-focus sealed tube'
_diffrn_radiation_type MoK\a
_diffrn_radiation_wavelength 0.71073
_diffrn_reflns_av_R_equivalents 0.082
_diffrn_reflns_av_sigmaI/netI 0.0735
_diffrn_reflns_limit_h_max 15
_diffrn_reflns_limit_h_min -16
_diffrn_reflns_limit_k_max 35
_diffrn_reflns_limit_k_min -34
_diffrn_reflns_limit_l_max 38
_diffrn_reflns_limit_l_min -37
_diffrn_reflns_number 97484
_diffrn_reflns_theta_full 31.51
_diffrn_reflns_theta_max 31.51
_diffrn_reflns_theta_min 1.78
_exptl_absorpt_coefficient_mu 8.264
_exptl_absorpt_correction_T_max 0.876
_exptl_absorpt_correction_T_min 0.406
_exptl_absorpt_correction_type multi-scan
_exptl_absorpt_process_details 'SADABS 2.03 (Sheldrick, 2001)'
_exptl_crystal_colour yellow
_exptl_crystal_density_diffrn 2.054
_exptl_crystal_description plate
_exptl_crystal_F_000 4288
_exptl_crystal_size_max 0.25
_exptl_crystal_size_mid 0.13
_exptl_crystal_size_min 0.02
_refine_diff_density_max 4.558
_refine_diff_density_min -3.735
_refine_diff_density_rms 0.250
_refine_ls_abs_structure_details 'Flack H D (1983), Acta Cryst. A39, 876-881'
_refine_ls_abs_structure_Flack 0.00
_refine_ls_extinction_method none
_refine_ls_goodness_of_fit_ref 0.960
_refine_ls_hydrogen_treatment mixed
_refine_ls_matrix_type full
_refine_ls_number_parameters 847
_refine_ls_number_reflns 22851
_refine_ls_number_restraints 147
_refine_ls_restrained_S_all 0.960
_refine_ls_R_factor_all 0.0845
_refine_ls_R_factor_gt 0.0552
_refine_ls_shift/su_max 0.002
_refine_ls_shift/su_mean 0.000
_refine_ls_structure_factor_coef Fsqd
_refine_ls_weighting_details 'calc w=1/[\s^2^(Fo^2^)+(0.0335P)^2^+113.2776P] where P=(Fo^2^+2Fc^2^)/3'
_refine_ls_weighting_scheme calc
_refine_ls_wR_factor_gt 0.1111
_refine_ls_wR_factor_ref 0.1234
_reflns_number_gt 16770
_reflns_number_total 22851
_reflns_threshold_expression I>2\s(I)
_cod_data_source_file ja020902v_2.cif
_cod_data_source_block rw11
_cod_database_code 4113397

loop_
_symmetry_equiv_pos_as_xyz
'x, y, z'
'-x+1/2, -y, z+1/2'
'-x, y+1/2, -z+1/2'
'x+1/2, -y+1/2, -z'

loop_
_atom_site_label
_atom_site_type_symbol
_atom_site_fract_x
_atom_site_fract_y
_atom_site_fract_z
_atom_site_U_iso_or_equiv
_atom_site_adp_type
_atom_site_occupancy
_atom_site_symmetry_multiplicity
_atom_site_calc_flag
_atom_site_refinement_flags
_atom_site_disorder_assembly
_atom_site_disorder_group
Au1 Au 0.76746(3) 0.117247(14) 0.241085(16) 0.01679(7) Uani 1 1 d . . .
N1 N 0.7975(8) -0.0016(4) 0.1972(4) 0.0233(19) Uani 1 1 d . . .
C1 C 0.7878(8) 0.0426(4) 0.2115(4) 0.0157(18) Uani 1 1 d U . .
Au2 Au 1.01951(3) 0.143732(14) 0.248525(14) 0.01553(7) Uani 1 1 d . . .
N2 N 0.7393(8) 0.2353(4) 0.2869(4) 0.0231(18) Uani 1 1 d . . .
C2 C 0.7961(10) -0.0610(5) 0.1821(4) 0.025(2) Uani 1 1 d . . .
H2 H 0.8622 -0.0804 0.1993 0.030 Uiso 1 1 calc R . .
Au3 Au 1.26675(3) 0.110956(13) 0.256928(15) 0.01737(8) Uani 1 1 d . . .
N3 N 1.0103(7) 0.1348(3) 0.1293(3) 0.0131(15) Uani 1 1 d . . .
C3 C 0.8129(12) -0.0644(6) 0.1238(5) 0.032(3) Uani 1 1 d . . .
H3B H 0.8832 -0.0433 0.1139 0.039 Uiso 1 1 calc R . .
H3A H 0.8245 -0.1035 0.1136 0.039 Uiso 1 1 calc R . .
Au4 Au 1.51755(3) 0.086189(15) 0.246260(14) 0.01717(7) Uani 1 1 d . . .
N4 N 1.0344(8) 0.1376(4) 0.3676(3) 0.0223(19) Uani 1 1 d . . .
C4 C 0.7086(9) -0.0410(5) 0.0958(4) 0.025(2) Uani 1 1 d . . .
H4B H 0.7185 -0.0470 0.0584 0.030 Uiso 1 1 calc R . .
H4A H 0.7046 -0.0005 0.1018 0.030 Uiso 1 1 calc R . .
N5 N 1.3083(8) 0.2273(4) 0.2092(4) 0.025(2) Uani 1 1 d . . .
C5 C 0.5951(11) -0.0676(5) 0.1132(5) 0.031(3) Uani 1 1 d . . .
H5B H 0.5945 -0.1071 0.1029 0.037 Uiso 1 1 calc R . .
H5A H 0.5292 -0.0490 0.0960 0.037 Uiso 1 1 calc R . .
N6 N 1.2353(9) -0.0073(4) 0.3023(3) 0.0220(18) Uani 1 1 d . . .
C6 C 0.5796(11) -0.0635(5) 0.1718(5) 0.029(3) Uani 1 1 d . . .
H6B H 0.5676 -0.0243 0.1814 0.035 Uiso 1 1 calc R . .
H6A H 0.5095 -0.0845 0.1821 0.035 Uiso 1 1 calc R . .
N7 N 1.4706(7) 0.0859(3) 0.1285(3) 0.0162(16) Uani 1 1 d . . .
C7 C 0.6838(12) -0.0861(5) 0.2003(4) 0.032(3) Uani 1 1 d . . .
H7B H 0.6871 -0.1268 0.1957 0.038 Uiso 1 1 calc R . .
H7A H 0.6745 -0.0785 0.2374 0.038 Uiso 1 1 calc R . .
N8 N 1.5704(8) 0.0866(4) 0.3642(3) 0.0206(18) Uani 1 1 d . . .
C8 C 0.7407(8) 0.1924(4) 0.2718(3) 0.0147(17) Uani 1 1 d U . .
C9 C 0.7389(10) 0.2931(4) 0.3038(4) 0.023(2) Uani 1 1 d . . .
H9 H 0.6678 0.3116 0.2901 0.028 Uiso 1 1 calc R . .
C10 C 0.8463(10) 0.3222(4) 0.2819(5) 0.028(2) Uani 1 1 d . . .
H10B H 0.8480 0.3172 0.2442 0.033 Uiso 1 1 calc R . .
H10A H 0.8410 0.3624 0.2890 0.033 Uiso 1 1 calc R . .
C11 C 0.9583(9) 0.2996(4) 0.3049(4) 0.023(2) Uani 1 1 d . . .
H11B H 1.0247 0.3215 0.2919 0.027 Uiso 1 1 calc R . .
H11A H 0.9691 0.2608 0.2935 0.027 Uiso 1 1 calc R . .
C12 C 0.9575(10) 0.3015(5) 0.3635(5) 0.027(2) Uani 1 1 d . . .
H12B H 0.9598 0.3406 0.3751 0.033 Uiso 1 1 calc R . .
H12A H 1.0276 0.2827 0.3769 0.033 Uiso 1 1 calc R . .
C13 C 0.8467(11) 0.2728(5) 0.3857(4) 0.027(3) Uani 1 1 d . . .
H13B H 0.8505 0.2325 0.3788 0.033 Uiso 1 1 calc R . .
H13A H 0.8443 0.2781 0.4234 0.033 Uiso 1 1 calc R . .
C14 C 0.7373(11) 0.2965(5) 0.3620(5) 0.030(2) Uani 1 1 d . . .
H14B H 0.6692 0.2758 0.3752 0.036 Uiso 1 1 calc R . .
H14A H 0.7288 0.3357 0.3725 0.036 Uiso 1 1 calc R . .
C15 C 1.0136(8) 0.1405(4) 0.1721(3) 0.0125(17) Uani 1 1 d U . .
C16 C 0.9955(9) 0.1222(4) 0.0750(4) 0.0179(19) Uani 1 1 d . . .
H16 H 1.0650 0.1012 0.0626 0.021 Uiso 1 1 calc R . .
C17 C 0.9859(10) 0.1764(4) 0.0446(4) 0.022(2) Uani 1 1 d . . .
H17B H 1.0585 0.1980 0.0480 0.026 Uiso 1 1 calc R . .
H17A H 0.9211 0.1990 0.0581 0.026 Uiso 1 1 calc R . .
C18 C 0.9641(12) 0.1623(5) -0.0123(4) 0.031(3) Uani 1 1 d . . .
H18B H 0.9530 0.1970 -0.0319 0.038 Uiso 1 1 calc R . .
H18A H 1.0328 0.1430 -0.0264 0.038 Uiso 1 1 calc R . .
C19 C 0.8573(11) 0.1255(6) -0.0188(5) 0.031(3) Uani 1 1 d . . .
H19B H 0.8476 0.1163 -0.0556 0.037 Uiso 1 1 calc R . .
H19A H 0.7875 0.1461 -0.0076 0.037 Uiso 1 1 calc R . .
C20 C 0.8673(10) 0.0720(5) 0.0122(4) 0.025(2) Uani 1 1 d . . .
H20B H 0.9327 0.0496 -0.0011 0.030 Uiso 1 1 calc R . .
H20A H 0.7952 0.0501 0.0084 0.030 Uiso 1 1 calc R . .
C21 C 0.8878(10) 0.0855(5) 0.0693(4) 0.022(2) Uani 1 1 d . . .
H21B H 0.8192 0.1048 0.0835 0.026 Uiso 1 1 calc R . .
H21A H 0.8988 0.0507 0.0889 0.026 Uiso 1 1 calc R . .
C22 C 1.0277(10) 0.1425(4) 0.3241(4) 0.020(2) Uani 1 1 d U . .
C23 C 1.0477(10) 0.1251(4) 0.4223(4) 0.021(2) Uani 1 1 d . . .
H23 H 0.9769 0.1051 0.4345 0.026 Uiso 1 1 calc R . .
C24 C 1.1527(10) 0.0873(4) 0.4282(4) 0.022(2) Uani 1 1 d . . .
H24B H 1.2232 0.1061 0.4153 0.027 Uiso 1 1 calc R . .
H24A H 1.1412 0.0529 0.4081 0.027 Uiso 1 1 calc R . .
C25 C 1.1674(15) 0.0731(5) 0.4851(5) 0.041(3) Uani 1 1 d . . .
H25B H 1.0991 0.0517 0.4970 0.050 Uiso 1 1 calc R . .
H25A H 1.2369 0.0495 0.4895 0.050 Uiso 1 1 calc R . .
C26 C 1.1798(16) 0.1235(6) 0.5169(5) 0.047(4) Uani 1 1 d . . .
H26B H 1.2520 0.1431 0.5072 0.057 Uiso 1 1 calc R . .
H26A H 1.1860 0.1129 0.5535 0.057 Uiso 1 1 calc R . .
C27 C 1.0769(15) 0.1621(6) 0.5099(5) 0.043(4) Uani 1 1 d . . .
H27B H 1.0885 0.1959 0.5308 0.052 Uiso 1 1 calc R . .
H27A H 1.0054 0.1435 0.5221 0.052 Uiso 1 1 calc R . .
C28 C 1.0623(13) 0.1783(5) 0.4535(4) 0.031(3) Uani 1 1 d . . .
H28B H 1.1314 0.1989 0.4416 0.037 Uiso 1 1 calc R . .
H28A H 0.9933 0.2023 0.4493 0.037 Uiso 1 1 calc R . .
C29 C 1.2917(9) 0.1845(4) 0.2265(4) 0.022(2) Uani 1 1 d U . .
C30 C 1.3204(10) 0.2837(4) 0.1904(5) 0.023(2) Uani 1 1 d . . .
H30 H 1.3913 0.3004 0.2062 0.027 Uiso 1 1 calc R . .
C31 C 1.3344(12) 0.2843(7) 0.1327(5) 0.039(3) Uani 1 1 d . . .
H31A H 1.3990 0.2595 0.1226 0.047 Uiso 1 1 calc R . .
H31B H 1.3534 0.3222 0.1210 0.047 Uiso 1 1 calc R . .
C32 C 1.2187(10) 0.2643(5) 0.1066(4) 0.026(2) Uani 1 1 d . . .
H32A H 1.2274 0.2668 0.0688 0.031 Uiso 1 1 calc R . .
H32B H 1.2051 0.2250 0.1155 0.031 Uiso 1 1 calc R . .
C33 C 1.1151(11) 0.2980(5) 0.1227(5) 0.027(2) Uani 1 1 d . . .
H33A H 1.0441 0.2823 0.1071 0.032 Uiso 1 1 calc R . .
H33B H 1.1240 0.3365 0.1103 0.032 Uiso 1 1 calc R . .
C34 C 1.1026(10) 0.2981(5) 0.1816(5) 0.027(2) Uani 1 1 d . . .
H34A H 1.0380 0.3230 0.1915 0.033 Uiso 1 1 calc R . .
H34B H 1.0828 0.2602 0.1934 0.033 Uiso 1 1 calc R . .
C35 C 1.2131(10) 0.3170(5) 0.2083(5) 0.027(2) Uani 1 1 d . . .
H35A H 1.2038 0.3126 0.2459 0.032 Uiso 1 1 calc R . .
H35B H 1.2258 0.3568 0.2011 0.032 Uiso 1 1 calc R . .
C36 C 1.2421(10) 0.0366(5) 0.2875(4) 0.025(2) Uani 1 1 d U . .
C37 C 1.2387(10) -0.0636(4) 0.3213(4) 0.024(2) Uani 1 1 d . . .
H37 H 1.1652 -0.0831 0.3118 0.028 Uiso 1 1 calc R . .
C38 C 1.3424(11) -0.0922(4) 0.2949(5) 0.030(3) Uani 1 1 d . . .
H38A H 1.3407 -0.1323 0.3028 0.036 Uiso 1 1 calc R . .
H38B H 1.3353 -0.0878 0.2573 0.036 Uiso 1 1 calc R . .
C39 C 1.4565(10) -0.0684(5) 0.3123(5) 0.031(3) Uani 1 1 d . . .
H39A H 1.4639 -0.0303 0.2986 0.037 Uiso 1 1 calc R . .
H39B H 1.5203 -0.0908 0.2975 0.037 Uiso 1 1 calc R . .
C40 C 1.4706(12) -0.0666(5) 0.3702(5) 0.038(3) Uani 1 1 d . . .
H40A H 1.5429 -0.0465 0.3788 0.045 Uiso 1 1 calc R . .
H40B H 1.4779 -0.1049 0.3834 0.045 Uiso 1 1 calc R . .
C41 C 1.3679(12) -0.0382(5) 0.3966(5) 0.030(3) Uani 1 1 d . . .
H41A H 1.3760 -0.0415 0.4343 0.036 Uiso 1 1 calc R . .
H41B H 1.3673 0.0017 0.3877 0.036 Uiso 1 1 calc R . .
C42 C 1.2541(11) -0.0649(4) 0.3795(4) 0.027(2) Uani 1 1 d . . .
H42A H 1.2523 -0.1038 0.3914 0.032 Uiso 1 1 calc R . .
H42B H 1.1885 -0.0451 0.3958 0.032 Uiso 1 1 calc R . .
C43 C 1.4924(8) 0.0861(4) 0.1708(4) 0.0137(17) Uani 1 1 d U . .
C44 C 1.4366(9) 0.0873(4) 0.0743(4) 0.0188(19) Uani 1 1 d . . .
H44 H 1.3953 0.0521 0.0657 0.023 Uiso 1 1 calc R . .
C45 C 1.5484(9) 0.0911(5) 0.0419(4) 0.020(2) Uani 1 1 d . . .
H45B H 1.5936 0.1244 0.0515 0.024 Uiso 1 1 calc R . .
H45A H 1.5975 0.0579 0.0474 0.024 Uiso 1 1 calc R . .
C46 C 1.5094(10) 0.0946(5) -0.0146(4) 0.024(2) Uani 1 1 d . . .
H46B H 1.5785 0.0979 -0.0370 0.029 Uiso 1 1 calc R . .
H46A H 1.4681 0.0601 -0.0241 0.029 Uiso 1 1 calc R . .
C47 C 1.4298(11) 0.1440(6) -0.0234(4) 0.030(3) Uani 1 1 d . . .
H47B H 1.4717 0.1786 -0.0150 0.036 Uiso 1 1 calc R . .
H47A H 1.4074 0.1456 -0.0601 0.036 Uiso 1 1 calc R . .
C48 C 1.3228(11) 0.1396(5) 0.0091(5) 0.030(3) Uani 1 1 d . . .
H48B H 1.2781 0.1064 -0.0010 0.036 Uiso 1 1 calc R . .
H48A H 1.2732 0.1726 0.0035 0.036 Uiso 1 1 calc R . .
C49 C 1.3546(9) 0.1357(5) 0.0657(4) 0.022(2) Uani 1 1 d . . .
H49B H 1.3923 0.1705 0.0768 0.026 Uiso 1 1 calc R . .
H49A H 1.2834 0.1305 0.0864 0.026 Uiso 1 1 calc R . .
C50 C 1.5482(9) 0.0855(4) 0.3203(4) 0.0169(19) Uani 1 1 d U . .
C51 C 1.6064(10) 0.0921(4) 0.4173(4) 0.020(2) Uani 1 1 d . . .
H51 H 1.6515 0.0585 0.4277 0.024 Uiso 1 1 calc R . .
C52 C 1.6847(12) 0.1430(6) 0.4202(4) 0.033(3) Uani 1 1 d . . .
H52B H 1.6435 0.1756 0.4060 0.039 Uiso 1 1 calc R . .
H52A H 1.7554 0.1367 0.3994 0.039 Uiso 1 1 calc R . .
C53 C 1.7186(14) 0.1540(7) 0.4764(5) 0.050(4) Uani 1 1 d . . .
H53B H 1.7681 0.1234 0.4889 0.060 Uiso 1 1 calc R . .
H53A H 1.7642 0.1887 0.4784 0.060 Uiso 1 1 calc R . .
C54 C 1.6118(13) 0.1590(6) 0.5108(5) 0.039(3) Uani 1 1 d . . .
H54B H 1.6367 0.1643 0.5468 0.046 Uiso 1 1 calc R . .
H54A H 1.5661 0.1919 0.5004 0.046 Uiso 1 1 calc R . .
C55 C 1.5374(11) 0.1082(5) 0.5069(4) 0.028(3) Uani 1 1 d . . .
H55B H 1.4679 0.1129 0.5288 0.033 Uiso 1 1 calc R . .
H55A H 1.5814 0.0758 0.5197 0.033 Uiso 1 1 calc R . .
C56 C 1.4995(10) 0.0977(5) 0.4516(4) 0.023(2) Uani 1 1 d . . .
H56B H 1.4508 0.1289 0.4394 0.028 Uiso 1 1 calc R . .
H56A H 1.4527 0.0634 0.4499 0.028 Uiso 1 1 calc R . .
P1 P 0.6839(3) 0.24418(12) 0.12905(12) 0.0228(6) Uani 1 1 d D . .
F1 F 0.6128(12) 0.3005(5) 0.1289(7) 0.034(4) Uiso 0.50 1 d PD A 1
F2 F 0.5970(12) 0.2222(6) 0.1744(5) 0.039(4) Uiso 0.50 1 d PD A 1
F3 F 0.7429(13) 0.1841(5) 0.1311(6) 0.040(4) Uiso 0.50 1 d PD A 1
F4 F 0.7657(12) 0.2638(6) 0.0858(5) 0.039(3) Uiso 0.50 1 d PD A 1
F5 F 0.7647(13) 0.2667(6) 0.1729(5) 0.048(4) Uiso 0.50 1 d PD A 1
F6 F 0.5897(10) 0.2187(5) 0.0892(5) 0.028(3) Uiso 0.50 1 d PD A 1
F1B F 0.6183(14) 0.2989(6) 0.1099(7) 0.037(4) Uiso 0.50 1 d PD A 2
F2B F 0.6493(15) 0.2578(7) 0.1850(6) 0.049(4) Uiso 0.50 1 d PD A 2
F3B F 0.7652(14) 0.1943(6) 0.1473(6) 0.039(4) Uiso 0.50 1 d PD A 2
F4B F 0.7307(17) 0.2349(8) 0.0713(6) 0.059(5) Uiso 0.50 1 d PD A 2
F5B F 0.7989(18) 0.2849(9) 0.1385(9) 0.083(7) Uiso 0.50 1 d PD A 2
F6B F 0.5780(17) 0.2085(8) 0.1224(9) 0.076(7) Uiso 0.50 1 d PD A 2
P2 P 1.1819(2) -0.00958(11) 0.13506(11) 0.0193(5) Uani 1 1 d . . .
F7 F 1.2254(6) 0.0511(3) 0.1511(3) 0.0378(18) Uani 1 1 d . . .
F8 F 1.1559(10) 0.0130(4) 0.0788(3) 0.063(3) Uani 1 1 d . . .
F9 F 1.1379(7) -0.0696(3) 0.1183(4) 0.043(2) Uani 1 1 d . . .
F10 F 1.2075(10) -0.0319(4) 0.1901(3) 0.064(3) Uani 1 1 d . . .
F11 F 1.3084(7) -0.0256(4) 0.1165(4) 0.057(3) Uani 1 1 d . . .
F12 F 1.0544(6) 0.0070(3) 0.1528(4) 0.050(2) Uani 1 1 d . . .
P3 P 0.8688(3) -0.01162(13) 0.35043(13) 0.0286(7) Uani 1 1 d D . .
F13 F 0.9656(12) 0.0050(6) 0.3915(5) 0.042(4) Uiso 0.50 1 d PD B 1
F14 F 0.9140(16) -0.0713(6) 0.3496(7) 0.072(6) Uiso 0.50 1 d PD B 1
F15 F 0.7635(13) -0.0217(8) 0.3122(6) 0.058(5) Uiso 0.50 1 d PD B 1
F16 F 0.8194(12) 0.0521(5) 0.3550(6) 0.037(3) Uiso 0.50 1 d PD B 1
F17 F 0.7837(13) -0.0259(7) 0.3973(5) 0.054(5) Uiso 0.50 1 d PD B 1
F18 F 0.9488(14) 0.0100(8) 0.3058(6) 0.056(6) Uiso 0.50 1 d PD B 1
F13B F 0.9836(15) -0.0427(8) 0.3702(7) 0.064(5) Uiso 0.50 1 d PD B 2
F14B F 0.8746(14) -0.0553(6) 0.3008(6) 0.043(4) Uiso 0.50 1 d PD B 2
F15B F 0.7508(15) 0.0113(8) 0.3269(7) 0.060(5) Uiso 0.50 1 d PD B 2
F16B F 0.8609(18) 0.0249(9) 0.3970(8) 0.080(7) Uiso 0.50 1 d PD B 2
F17B F 0.7941(12) -0.0587(6) 0.3788(5) 0.033(3) Uiso 0.50 1 d PD B 2
F18B F 0.9442(15) 0.0296(7) 0.3195(7) 0.052(5) Uiso 0.50 1 d PD B 2
P4 P 1.3660(3) 0.24481(12) 0.36253(13) 0.0299(7) Uani 1 1 d D . .
F19 F 1.4655(13) 0.2307(7) 0.4039(6) 0.056(5) Uiso 0.50 1 d PD C 1
F20 F 1.2953(13) 0.2762(6) 0.4028(5) 0.045(4) Uiso 0.50 1 d PD C 1
F21 F 1.2826(13) 0.2595(6) 0.3178(5) 0.046(4) Uiso 0.50 1 d PD C 1
F22 F 1.4511(14) 0.2142(7) 0.3195(6) 0.063(5) Uiso 0.50 1 d PD C 1
F23 F 1.3076(12) 0.1879(5) 0.3704(6) 0.040(4) Uiso 0.50 1 d PD C 1
F24 F 1.4434(13) 0.3001(5) 0.3508(6) 0.050(4) Uiso 0.50 1 d PD C 1
F19B F 1.4665(16) 0.2725(8) 0.3891(8) 0.069(6) Uiso 0.50 1 d PD C 2
F20B F 1.2817(14) 0.2960(6) 0.3822(6) 0.043(4) Uiso 0.50 1 d PD C 2
F21B F 1.2424(16) 0.2191(8) 0.3380(7) 0.065(5) Uiso 0.50 1 d PD C 2
F22B F 1.4262(18) 0.1921(8) 0.3446(9) 0.078(7) Uiso 0.50 1 d PD C 2
F23B F 1.3260(17) 0.2138(8) 0.4162(7) 0.065(6) Uiso 0.50 1 d PD C 2
F24B F 1.3854(14) 0.2759(6) 0.3123(6) 0.040(4) Uiso 0.50 1 d PD C 2

loop_
_atom_site_aniso_label
_atom_site_aniso_U_11
_atom_site_aniso_U_22
_atom_site_aniso_U_33
_atom_site_aniso_U_23
_atom_site_aniso_U_13
_atom_site_aniso_U_12
Au1 0.01233(16) 0.01808(15) 0.01994(16) -0.00269(13) 0.00029(15) -0.00314(12)
N1 0.022(5) 0.021(4) 0.027(5) 0.001(4) -0.004(4) 0.000(4)
C1 0.010(3) 0.018(3) 0.019(3) -0.005(3) -0.003(3) -0.003(3)
Au2 0.01266(14) 0.02089(15) 0.01305(15) -0.00037(14) -0.00076(14) -0.00070(13)
N2 0.017(4) 0.022(4) 0.030(5) 0.002(3) 0.004(4) 0.002(4)
C2 0.026(6) 0.026(5) 0.024(5) 0.002(4) -0.001(4) 0.021(5)
Au3 0.01512(17) 0.01739(15) 0.01961(16) 0.00213(14) 0.00020(16) 0.00151(13)
N3 0.005(4) 0.011(4) 0.023(4) 0.006(3) 0.000(3) 0.000(3)
C3 0.033(7) 0.030(6) 0.034(7) -0.007(5) -0.001(5) -0.003(5)
Au4 0.01290(14) 0.02424(16) 0.01437(15) -0.00077(14) -0.00001(14) -0.00150(13)
N4 0.020(5) 0.031(5) 0.016(4) -0.001(4) -0.003(3) -0.001(4)
C4 0.017(5) 0.036(6) 0.022(5) 0.000(4) 0.002(4) -0.001(4)
N5 0.022(5) 0.025(5) 0.028(5) 0.005(4) 0.001(4) -0.004(4)
C5 0.026(6) 0.025(6) 0.041(7) 0.003(5) -0.013(5) -0.001(5)
N6 0.022(5) 0.020(4) 0.024(4) 0.002(3) 0.004(4) 0.005(4)
C6 0.033(7) 0.017(5) 0.038(7) -0.004(5) 0.008(5) -0.005(5)
N7 0.014(4) 0.017(4) 0.018(4) -0.002(3) -0.003(3) -0.006(3)
C7 0.058(9) 0.015(5) 0.022(5) 0.008(4) 0.002(5) 0.000(5)
N8 0.015(4) 0.028(5) 0.019(4) 0.000(4) -0.002(3) -0.002(4)
C8 0.007(3) 0.020(3) 0.017(3) 0.001(3) 0.007(3) 0.000(3)
C9 0.018(5) 0.018(5) 0.034(6) -0.008(4) -0.012(4) 0.006(4)
C10 0.036(7) 0.019(5) 0.028(6) 0.009(4) -0.006(5) 0.002(5)
C11 0.015(5) 0.019(5) 0.034(6) 0.001(4) -0.004(4) -0.001(4)
C12 0.023(6) 0.027(6) 0.031(6) 0.003(5) -0.009(5) -0.004(4)
C13 0.039(7) 0.025(5) 0.018(5) -0.008(4) 0.004(5) 0.004(5)
C14 0.027(6) 0.028(6) 0.034(6) -0.010(5) 0.001(5) 0.007(5)
C15 0.004(3) 0.019(3) 0.015(3) 0.005(3) 0.000(3) -0.002(3)
C16 0.013(5) 0.024(5) 0.017(4) -0.001(4) -0.001(3) 0.004(4)
C17 0.019(5) 0.025(5) 0.022(5) 0.003(4) -0.002(4) -0.010(4)
C18 0.040(8) 0.035(6) 0.019(5) 0.004(4) -0.006(5) -0.017(6)
C19 0.022(6) 0.045(7) 0.025(6) 0.005(5) -0.012(4) -0.009(5)
C20 0.020(6) 0.033(6) 0.022(5) -0.001(4) 0.003(4) -0.005(5)
C21 0.023(6) 0.024(5) 0.019(5) 0.003(4) -0.001(4) -0.004(4)
C22 0.023(4) 0.021(4) 0.017(3) 0.005(3) 0.007(3) -0.003(3)
C23 0.031(6) 0.024(5) 0.010(4) 0.003(4) 0.000(4) 0.000(5)
C24 0.026(6) 0.019(5) 0.021(5) -0.001(4) 0.004(4) 0.004(4)
C25 0.070(10) 0.031(6) 0.023(6) 0.005(5) -0.006(6) 0.014(7)
C26 0.081(12) 0.035(7) 0.026(6) 0.001(6) -0.021(7) 0.011(7)
C27 0.079(11) 0.037(7) 0.013(5) -0.002(5) -0.010(6) 0.020(7)
C28 0.049(8) 0.022(5) 0.021(5) 0.000(4) -0.001(5) 0.018(5)
C29 0.019(4) 0.023(4) 0.024(4) -0.008(3) 0.002(3) 0.007(3)
C30 0.018(5) 0.010(4) 0.040(6) 0.005(4) -0.008(4) -0.006(4)
C31 0.030(7) 0.056(9) 0.031(7) 0.002(6) 0.002(5) -0.018(6)
C32 0.029(6) 0.027(5) 0.022(5) 0.009(4) 0.000(5) -0.001(5)
C33 0.027(6) 0.029(6) 0.025(6) 0.003(5) -0.014(5) 0.007(5)
C34 0.023(6) 0.017(5) 0.042(7) -0.005(5) 0.001(5) 0.009(4)
C35 0.030(6) 0.022(5) 0.029(6) 0.002(4) -0.008(5) -0.002(5)
C36 0.027(4) 0.028(4) 0.019(4) -0.002(3) -0.006(3) 0.000(3)
C37 0.016(5) 0.019(5) 0.036(6) 0.005(4) -0.002(4) -0.002(4)
C38 0.048(8) 0.014(5) 0.027(6) 0.008(4) 0.004(5) 0.005(5)
C39 0.022(6) 0.025(6) 0.046(8) 0.006(5) 0.000(5) -0.006(5)
C40 0.037(8) 0.021(6) 0.055(8) 0.012(5) -0.022(6) -0.003(5)
C41 0.045(8) 0.024(5) 0.021(5) 0.003(4) -0.010(5) 0.002(5)
C42 0.030(6) 0.024(5) 0.027(5) 0.012(4) 0.000(5) 0.000(5)
C43 0.006(3) 0.014(3) 0.021(3) -0.002(3) 0.002(3) -0.003(3)
C44 0.022(5) 0.022(5) 0.013(4) -0.001(4) -0.003(4) 0.000(4)
C45 0.017(5) 0.031(6) 0.013(4) 0.001(4) 0.006(3) 0.004(4)
C46 0.023(6) 0.030(6) 0.019(4) 0.006(4) 0.003(4) -0.005(5)
C47 0.025(6) 0.045(7) 0.021(5) 0.010(5) -0.006(4) -0.001(5)
C48 0.026(6) 0.031(6) 0.032(6) 0.007(5) -0.009(5) -0.003(5)
C49 0.017(5) 0.025(5) 0.023(5) 0.002(4) 0.003(4) 0.006(4)
C50 0.014(4) 0.016(3) 0.021(3) 0.000(3) -0.002(3) -0.003(3)
C51 0.024(5) 0.024(5) 0.013(4) 0.002(4) 0.001(4) -0.007(4)
C52 0.035(7) 0.042(7) 0.021(5) 0.005(5) -0.005(5) -0.023(6)
C53 0.060(10) 0.063(9) 0.027(6) 0.002(6) -0.005(7) -0.036(8)
C54 0.059(9) 0.033(7) 0.024(6) -0.002(5) -0.014(6) -0.009(6)
C55 0.029(7) 0.037(7) 0.017(5) 0.002(4) -0.003(4) -0.013(5)
C56 0.021(6) 0.032(6) 0.017(4) 0.001(4) -0.001(4) -0.002(5)
P1 0.0191(14) 0.0232(13) 0.0262(14) -0.0015(11) -0.0048(11) 0.0061(11)
P2 0.0137(13) 0.0164(12) 0.0278(14) 0.0030(10) -0.0014(10) -0.0016(10)
F7 0.025(4) 0.029(4) 0.059(5) -0.016(3) 0.012(3) -0.017(3)
F8 0.120(9) 0.040(5) 0.029(4) -0.005(4) -0.018(5) 0.032(5)
F9 0.043(5) 0.023(3) 0.063(6) -0.003(4) -0.001(4) -0.014(3)
F10 0.118(9) 0.050(5) 0.025(4) 0.006(4) -0.020(5) 0.037(6)
F11 0.025(4) 0.040(5) 0.105(8) -0.010(5) 0.024(5) 0.005(4)
F12 0.017(4) 0.041(5) 0.092(7) -0.011(5) 0.014(4) 0.001(3)
P3 0.0185(15) 0.0282(15) 0.0390(18) 0.0098(13) -0.0063(12) -0.0050(12)
P4 0.039(2) 0.0199(13) 0.0311(17) 0.0002(12) -0.0098(14) 0.0042(13)

loop_
_atom_type_symbol
_atom_type_description
_atom_type_scat_dispersion_real
_atom_type_scat_dispersion_imag
_atom_type_scat_source
C C 0.0033 0.0016 'International Tables Vol C Tables 4.2.6.8 and 6.1.1.4'
H H 0.0000 0.0000 'International Tables Vol C Tables 4.2.6.8 and 6.1.1.4'
N N 0.0061 0.0033 'International Tables Vol C Tables 4.2.6.8 and 6.1.1.4'
F F 0.0171 0.0103 'International Tables Vol C Tables 4.2.6.8 and 6.1.1.4'
P P 0.1023 0.0942 'International Tables Vol C Tables 4.2.6.8 and 6.1.1.4'
Au Au -2.0133 8.8022 'International Tables Vol C Tables 4.2.6.8 and 6.1.1.4'

loop_
_geom_angle_atom_site_label_1
_geom_angle_atom_site_label_2
_geom_angle_atom_site_label_3
_geom_angle
_geom_angle_site_symmetry_1
_geom_angle_site_symmetry_3
C1 Au1 C8 177.9(4) . .
C1 Au1 Au4 84.4(3) . 1_455
C8 Au1 Au4 93.5(3) . 1_455
C1 Au1 Au2 96.1(3) . .
C8 Au1 Au2 86.0(3) . .
Au4 Au1 Au2 173.313(18) 1_455 .
C1 N1 C2 172.6(11) . .
N1 C1 Au1 176.0(10) . .
C22 Au2 C15 176.8(4) . .
C22 Au2 Au3 82.9(3) . .
C15 Au2 Au3 95.5(3) . .
C22 Au2 Au1 96.2(3) . .
C15 Au2 Au1 83.9(3) . .
Au3 Au2 Au1 152.129(17) . .
C8 N2 C9 176.7(11) . .
N1 C2 C7 108.2(9) . .
N1 C2 C3 108.1(9) . .
C7 C2 C3 113.6(10) . .
C29 Au3 C36 179.8(5) . .
C29 Au3 Au4 90.1(3) . .
C36 Au3 Au4 89.7(3) . .
C29 Au3 Au2 82.5(3) . .
C36 Au3 Au2 97.7(3) . .
Au4 Au3 Au2 169.652(18) . .
C15 N3 C16 173.1(10) . .
C4 C3 C2 111.0(10) . .
C50 Au4 C43 178.0(4) . .
C50 Au4 Au3 94.9(3) . .
C43 Au4 Au3 87.2(3) . .
C50 Au4 Au1 82.7(3) . 1_655
C43 Au4 Au1 95.5(3) . 1_655
Au3 Au4 Au1 153.637(18) . 1_655
C22 N4 C23 173.6(12) . .
C3 C4 C5 112.3(10) . .
C29 N5 C30 174.4(12) . .
C4 C5 C6 111.5(10) . .
C36 N6 C37 174.5(12) . .
C7 C6 C5 111.8(10) . .
C43 N7 C44 176.9(10) . .
C6 C7 C2 112.5(9) . .
C50 N8 C51 174.2(10) . .
N2 C8 Au1 171.4(9) . .
N2 C9 C14 110.6(9) . .
N2 C9 C10 108.8(9) . .
C14 C9 C10 111.0(9) . .
C11 C10 C9 111.8(9) . .
C10 C11 C12 112.1(10) . .
C11 C12 C13 111.1(9) . .
C14 C13 C12 111.2(10) . .
C9 C14 C13 112.1(10) . .
N3 C15 Au2 175.2(9) . .
N3 C16 C21 107.9(8) . .
N3 C16 C17 109.5(8) . .
C21 C16 C17 112.7(8) . .
C16 C17 C18 108.7(9) . .
C19 C18 C17 111.5(10) . .
C18 C19 C20 111.8(10) . .
C19 C20 C21 110.1(10) . .
C16 C21 C20 109.7(8) . .
N4 C22 Au2 174.9(10) . .
N4 C23 C24 107.8(9) . .
N4 C23 C28 110.9(9) . .
C24 C23 C28 111.2(9) . .
C23 C24 C25 108.7(9) . .
C26 C25 C24 111.6(11) . .
C25 C26 C27 111.2(13) . .
C26 C27 C28 111.0(12) . .
C27 C28 C23 108.0(10) . .
N5 C29 Au3 178.7(11) . .
N5 C30 C31 110.8(10) . .
N5 C30 C35 108.0(9) . .
C31 C30 C35 112.4(10) . .
C30 C31 C32 109.7(10) . .
C33 C32 C31 112.7(10) . .
C32 C33 C34 110.7(9) . .
C35 C34 C33 112.1(10) . .
C34 C35 C30 112.0(9) . .
N6 C36 Au3 174.2(11) . .
N6 C37 C42 111.1(9) . .
N6 C37 C38 106.8(9) . .
C42 C37 C38 110.1(9) . .
C39 C38 C37 111.9(10) . .
C38 C39 C40 113.7(11) . .
C39 C40 C41 112.1(10) . .
C42 C41 C40 110.1(10) . .
C37 C42 C41 112.4(9) . .
N7 C43 Au4 175.6(9) . .
N7 C44 C49 109.1(8) . .
N7 C44 C45 107.8(8) . .
C49 C44 C45 113.1(9) . .
C46 C45 C44 106.4(9) . .
C47 C46 C45 111.3(9) . .
C48 C47 C46 110.8(10) . .
C47 C48 C49 110.8(10) . .
C44 C49 C48 110.0(9) . .
N8 C50 Au4 177.1(9) . .
N8 C51 C52 106.9(9) . .
N8 C51 C56 109.6(9) . .
C52 C51 C56 112.2(9) . .
C51 C52 C53 109.6(10) . .
C54 C53 C52 111.6(12) . .
C55 C54 C53 110.9(11) . .
C54 C55 C56 111.2(10) . .
C55 C56 C51 109.6(9) . .
F6B P1 F4 126.0(11) . .
F6B P1 F2B 91.2(10) . .
F4 P1 F2B 141.3(9) . .
F6B P1 F5 139.7(11) . .
F4 P1 F5 93.6(8) . .
F2B P1 F5 52.7(9) . .
F6B P1 F1 94.1(10) . .
F4 P1 F1 92.9(8) . .
F2B P1 F1 71.8(9) . .
F5 P1 F1 90.7(8) . .
F6B P1 F1B 93.1(10) . .
F4 P1 F1B 79.0(9) . .
F2B P1 F1B 89.8(9) . .
F5 P1 F1B 102.8(9) . .
F1 P1 F1B 18.0(7) . .
F6B P1 F3 80.2(10) . .
F4 P1 F3 92.4(7) . .
F2B P1 F3 105.7(9) . .
F5 P1 F3 92.1(8) . .
F1 P1 F3 173.8(8) . .
F1B P1 F3 163.1(9) . .
F6B P1 F3B 94.5(10) . .
F4 P1 F3B 95.1(8) . .
F2B P1 F3B 91.8(8) . .
F5 P1 F3B 72.4(9) . .
F1 P1 F3B 161.6(9) . .
F1B P1 F3B 172.3(9) . .
F3 P1 F3B 19.9(7) . .
F6B P1 F4B 94.8(11) . .
F4 P1 F4B 32.7(7) . .
F2B P1 F4B 173.9(10) . .
F5 P1 F4B 121.9(10) . .
F1 P1 F4B 106.7(9) . .
F1B P1 F4B 89.0(9) . .
F3 P1 F4B 76.3(9) . .
F3B P1 F4B 88.7(8) . .
F6B P1 F6 33.5(8) . .
F4 P1 F6 93.4(7) . .
F2B P1 F6 120.7(8) . .
F5 P1 F6 173.0(8) . .
F1 P1 F6 88.7(7) . .
F1B P1 F6 78.3(8) . .
F3 P1 F6 87.8(7) . .
F3B P1 F6 107.2(8) . .
F4B P1 F6 64.8(9) . .
F6B P1 F2 53.2(10) . .
F4 P1 F2 178.9(8) . .
F2B P1 F2 39.7(7) . .
F5 P1 F2 87.1(8) . .
F1 P1 F2 87.9(7) . .
F1B P1 F2 101.7(8) . .
F3 P1 F2 86.7(7) . .
F3B P1 F2 84.3(8) . .
F4B P1 F2 146.3(9) . .
F6 P1 F2 85.9(7) . .
F6B P1 F5B 177.7(12) . .
F4 P1 F5B 56.1(10) . .
F2B P1 F5B 86.6(10) . .
F5 P1 F5B 38.5(8) . .
F1 P1 F5B 84.6(10) . .
F1B P1 F5B 86.3(9) . .
F3 P1 F5B 101.0(10) . .
F3B P1 F5B 86.2(10) . .
F4B P1 F5B 87.4(10) . .
F6 P1 F5B 148.2(10) . .
F2 P1 F5B 124.8(10) . .
F10 P2 F11 91.2(6) . .
F10 P2 F8 179.8(6) . .
F11 P2 F8 88.6(6) . .
F10 P2 F9 89.9(5) . .
F11 P2 F9 89.2(5) . .
F8 P2 F9 90.0(5) . .
F10 P2 F12 89.7(6) . .
F11 P2 F12 179.1(6) . .
F8 P2 F12 90.5(6) . .
F9 P2 F12 90.8(4) . .
F10 P2 F7 90.9(5) . .
F11 P2 F7 90.8(4) . .
F8 P2 F7 89.2(5) . .
F9 P2 F7 179.2(5) . .
F12 P2 F7 89.1(4) . .
F16B P3 F14 125.7(11) . .
F16B P3 F18B 94.5(11) . .
F14 P3 F18B 113.9(10) . .
F16B P3 F18 116.0(11) . .
F14 P3 F18 95.8(10) . .
F18B P3 F18 22.0(9) . .
F16B P3 F15 123.4(11) . .
F14 P3 F15 96.1(9) . .
F18B P3 F15 101.6(10) . .
F18 P3 F15 92.0(8) . .
F16B P3 F15B 93.2(11) . .
F14 P3 F15B 127.8(10) . .
F18B P3 F15B 93.2(9) . .
F18 P3 F15B 95.8(10) . .
F15 P3 F15B 32.8(8) . .
F16B P3 F13 49.8(9) . .
F14 P3 F13 90.5(8) . .
F18B P3 F13 78.1(9) . .
F18 P3 F13 90.1(8) . .
F15 P3 F13 172.8(9) . .
F15B P3 F13 140.1(9) . .
F16B P3 F17 58.2(10) . .
F14 P3 F17 91.0(9) . .
F18B P3 F17 151.4(10) . .
F18 P3 F17 173.0(10) . .
F15 P3 F17 88.7(8) . .
F15B P3 F17 81.1(9) . .
F13 P3 F17 88.3(8) . .
F16B P3 F17B 90.6(10) . .
F14 P3 F17B 61.5(9) . .
F18B P3 F17B 174.7(10) . .
F18 P3 F17B 152.8(9) . .
F15 P3 F17B 76.7(8) . .
F15B P3 F17B 88.0(8) . .
F13 P3 F17B 104.2(8) . .
F17 P3 F17B 33.9(7) . .
F16B P3 F13B 93.7(10) . .
F14 P3 F13B 44.3(9) . .
F18B P3 F13B 90.3(9) . .
F18 P3 F13B 84.8(10) . .
F15 P3 F13B 139.4(10) . .
F15B P3 F13B 172.0(10) . .
F13 P3 F13B 47.7(8) . .
F17 P3 F13B 99.1(9) . .
F17B P3 F13B 87.9(8) . .
F16B P3 F16 51.1(9) . .
F14 P3 F16 176.6(9) . .
F18B P3 F16 68.3(9) . .
F18 P3 F16 86.9(8) . .
F15 P3 F16 85.7(8) . .
F15B P3 F16 53.6(8) . .
F13 P3 F16 87.6(7) . .
F17 P3 F16 86.2(8) . .
F17B P3 F16 116.3(8) . .
F13B P3 F16 134.3(9) . .
F16B P3 F14B 176.6(10) . .
F14 P3 F14B 51.8(8) . .
F18B P3 F14B 88.9(9) . .
F18 P3 F14B 67.3(9) . .
F15 P3 F14B 56.5(8) . .
F15B P3 F14B 87.5(9) . .
F13 P3 F14B 130.5(8) . .
F17 P3 F14B 118.6(8) . .
F17B P3 F14B 86.0(8) . .
F13B P3 F14B 85.4(9) . .
F16 P3 F14B 131.4(8) . .
F19B P4 F24B 93.6(10) . .
F19B P4 F22B 99.4(11) . .
F24B P4 F22B 94.6(11) . .
F19B P4 F20 82.8(10) . .
F24B P4 F20 115.0(9) . .
F22B P4 F20 150.1(11) . .
F19B P4 F23 132.1(10) . .
F24B P4 F23 128.0(8) . .
F22B P4 F23 59.7(10) . .
F20 P4 F23 96.7(8) . .
F19B P4 F21 136.0(10) . .
F24B P4 F21 48.2(8) . .
F22B P4 F21 104.0(11) . .
F20 P4 F21 94.1(8) . .
F23 P4 F21 91.9(8) . .
F19B P4 F19 40.5(8) . .
F24B P4 F19 125.1(9) . .
F22B P4 F19 72.8(11) . .
F20 P4 F19 91.4(8) . .
F23 P4 F19 91.9(8) . .
F21 P4 F19 172.8(9) . .
F19B P4 F24 45.8(9) . .
F24B P4 F24 50.0(7) . .
F22B P4 F24 112.1(10) . .
F20 P4 F24 90.9(8) . .
F23 P4 F24 171.8(8) . .
F21 P4 F24 90.6(8) . .
F19 P4 F24 84.8(8) . .
F19B P4 F23B 91.6(10) . .
F24B P4 F23B 172.0(9) . .
F22B P4 F23B 90.5(11) . .
F20 P4 F23B 59.7(9) . .
F23 P4 F23B 50.3(8) . .
F21 P4 F23B 124.5(10) . .
F19 P4 F23B 62.4(9) . .
F24 P4 F23B 133.0(9) . .
F19B P4 F20B 88.7(10) . .
F24B P4 F20B 89.0(8) . .
F22B P4 F20B 170.9(10) . .
F20 P4 F20B 26.4(7) . .
F23 P4 F20B 111.6(8) . .
F21 P4 F20B 72.4(8) . .
F19 P4 F20B 111.7(9) . .
F24 P4 F20B 76.6(8) . .
F23B P4 F20B 85.0(9) . .
F19B P4 F22 93.1(10) . .
F24B P4 F22 63.5(9) . .
F22B P4 F22 32.0(9) . .
F20 P4 F22 175.6(9) . .
F23 P4 F22 87.2(8) . .
F21 P4 F22 87.8(8) . .
F19 P4 F22 86.4(8) . .
F24 P4 F22 85.1(8) . .
F23B P4 F22 122.2(10) . .
F20B P4 F22 152.6(9) . .
F19B P4 F21B 172.3(10) . .
F24B P4 F21B 88.8(9) . .
F22B P4 F21B 87.7(10) . .
F20 P4 F21B 89.6(9) . .
F23 P4 F21B 49.6(8) . .
F21 P4 F21B 43.5(8) . .
F19 P4 F21B 141.3(9) . .
F24 P4 F21B 133.9(9) . .
F23B P4 F21B 85.3(9) . .
F20B P4 F21B 84.0(8) . .
F22 P4 F21B 94.5(9) . .

loop_
_geom_bond_atom_site_label_1
_geom_bond_atom_site_label_2
_geom_bond_distance
_geom_bond_site_symmetry_2
Au1 C1 1.974(9) .
Au1 C8 2.007(9) .
Au1 Au4 2.9790(6) 1_455
Au1 Au2 2.9803(6) .
N1 C1 1.136(13) .
N1 C2 1.487(14) .
Au2 C22 1.972(10) .
Au2 C15 1.993(9) .
Au2 Au3 2.9651(6) .
N2 C8 1.108(13) .
N2 C9 1.462(13) .
C2 C7 1.506(18) .
C2 C3 1.533(17) .
Au3 C29 1.965(11) .
Au3 C36 1.985(11) .
Au3 Au4 2.9643(6) .
N3 C15 1.123(11) .
N3 C16 1.458(12) .
C3 C4 1.515(17) .
Au4 C50 1.961(10) .
Au4 C43 1.986(9) .
Au4 Au1 2.9790(6) 1_655
N4 C22 1.140(12) .
N4 C23 1.465(12) .
C4 C5 1.527(17) .
N5 C29 1.145(14) .
N5 C30 1.452(13) .
C5 C6 1.540(18) .
N6 C36 1.129(14) .
N6 C37 1.447(13) .
C6 C7 1.514(18) .
N7 C43 1.131(12) .
N7 C44 1.465(12) .
N8 C50 1.173(12) .
N8 C51 1.451(13) .
C9 C14 1.518(16) .
C9 C10 1.534(16) .
C10 C11 1.524(15) .
C11 C12 1.529(16) .
C12 C13 1.563(17) .
C13 C14 1.516(17) .
C16 C21 1.534(15) .
C16 C17 1.534(14) .
C17 C18 1.540(15) .
C18 C19 1.527(16) .
C19 C20 1.528(17) .
C20 C21 1.543(15) .
C23 C24 1.525(15) .
C23 C28 1.529(15) .
C24 C25 1.531(16) .
C25 C26 1.480(19) .
C26 C27 1.52(2) .
C27 C28 1.528(16) .
C30 C31 1.512(18) .
C30 C35 1.548(16) .
C31 C32 1.572(17) .
C32 C33 1.504(16) .
C33 C34 1.541(17) .
C34 C35 1.521(16) .
C37 C42 1.528(16) .
C37 C38 1.541(16) .
C38 C39 1.505(17) .
C39 C40 1.518(18) .
C40 C41 1.531(19) .
C41 C42 1.527(17) .
C44 C49 1.520(15) .
C44 C45 1.543(14) .
C45 C46 1.541(14) .
C46 C47 1.522(16) .
C47 C48 1.500(17) .
C48 C49 1.521(16) .
C51 C52 1.526(15) .
C51 C56 1.527(15) .
C52 C53 1.539(17) .
C53 C54 1.53(2) .
C54 C55 1.500(17) .
C55 C56 1.527(14) .
P1 F6B 1.504(18) .
P1 F4 1.543(11) .
P1 F2B 1.548(16) .
P1 F5 1.569(12) .
P1 F1 1.588(11) .
P1 F1B 1.603(14) .
P1 F3 1.603(11) .
P1 F3B 1.597(14) .
P1 F4B 1.614(16) .
P1 F6 1.623(10) .
P1 F2 1.638(11) .
P1 F5B 1.667(19) .
P2 F10 1.559(8) .
P2 F11 1.585(8) .
P2 F8 1.592(9) .
P2 F9 1.595(7) .
P2 F12 1.591(8) .
P2 F7 1.603(7) .
P3 F16B 1.502(19) .
P3 F14 1.533(13) .
P3 F18B 1.548(16) .
P3 F18 1.574(12) .
P3 F15 1.587(12) .
P3 F15B 1.591(17) .
P3 F13 1.597(11) .
P3 F17 1.604(12) .
P3 F17B 1.605(14) .
P3 F13B 1.606(17) .
P3 F16 1.643(11) .
P3 F14B 1.670(15) .
P4 F19B 1.505(18) .
P4 F24B 1.524(14) .
P4 F22B 1.523(18) .
P4 F20 1.529(11) .
P4 F23 1.543(11) .
P4 F21 1.553(12) .
P4 F19 1.610(12) .
P4 F24 1.635(12) .
P4 F23B 1.652(17) .
P4 F20B 1.654(15) .
P4 F22 1.662(12) .
P4 F21B 1.680(18) .
